data_1574336
loop_
_publ_author_name
'Agati, Milo'
'Romi, Sebastiano'
'Fanetti, Samuele'
'Radacki, Krzysztof'
'Hanfland, Michael'
'Braunschweig, Holger'
'Marder, Todd B.'
'Clark, Stewart J.'
'Friedrich, Alexandra'
'Bini, Roberto'

_publ_section_title
;
 Insights into topochemical versus stress-induced high-pressure reactivity
 of azobenzene by single crystal X-ray diffraction
;
_journal_issue 21
_journal_name_full 'Chemical Science'
_journal_page_first 9240
_journal_page_last 9254
_journal_paper_doi 10.1039/D5SC00432B
_journal_volume 16
_journal_year 2025
_chemical_formula_moiety 'C12 H10 N2'
_chemical_formula_sum 'C12 H10 N2'
_chemical_formula_weight 182.22
_chemical_name_systematic trans-azobenzene
_space_group_crystal_system monoclinic
_space_group_IT_number 14
_space_group_name_Hall '-P 2ybc'
_space_group_name_H-M_alt 'P 1 21/c 1'
_atom_sites_solution_hydrogens geom
_atom_sites_solution_primary dual
_atom_sites_solution_secondary difmap
_audit_creation_date 2023-03-15
_audit_creation_method 'CIF-fill 1.3q (K.Radacki, 2005-22)'
_audit_update_record
;
2024-02-29 deposited with the CCDC.	2025-04-04 downloaded from the CCDC.
;
_cell_angle_alpha 90
_cell_angle_beta 112.42(7)
_cell_angle_gamma 90
_cell_formula_units_Z 4
_cell_length_a 15.088(13)
_cell_length_b 5.7289(4)
_cell_length_c 12.059(4)
_cell_measurement_pressure 193000
_cell_measurement_reflns_used 342
_cell_measurement_temperature 298(2)
_cell_measurement_theta_max 16.5500
_cell_measurement_theta_min 2.3100
_cell_volume 963.6(10)
_computing_cell_refinement 'CrysAlisPro 1.171.42.58a (Rigaku OD, 2022)'
_computing_data_collection 'ESRF ID15B beamline software'
_computing_data_reduction 'CrysAlisPro 1.171.42.58a (Rigaku OD, 2022)'
_computing_molecular_graphics 'ShelXLe (Huebschle et all, 2011)'
_computing_publication_material 'SHELXL-2018/3 (Sheldrick, 2018)'
_computing_structure_refinement 'SHELXL-2018/3 (Sheldrick, 2018)'
_computing_structure_solution 'SHELXT 2014/5 (Sheldrick, 2014)'
_diffrn_ambient_environment He
_diffrn_ambient_pressure 193000
_diffrn_ambient_temperature 298(2)
_diffrn_detector HPA
_diffrn_detector_area_resol_mean 13.3333
_diffrn_detector_type 'EIGER2 X 9M CdTe'
_diffrn_measured_fraction_theta_full 0.337
_diffrn_measured_fraction_theta_max 0.201
_diffrn_measurement_details
;
 List of Runs (angles in degrees, time in seconds):
 --------------------------------------------------------------------------
  1  \w    -33.00  32.00   0.50    0.20    --    0.00   0.00   0.00  130
;
_diffrn_measurement_device 'single-axis goniometer'
_diffrn_measurement_device_type 'in-house developed goniometer'
_diffrn_measurement_method '\w scan'
_diffrn_orient_matrix_type
;
 CrysAlisPro convention (1999,Acta A55,543-557)
;
_diffrn_orient_matrix_UB_11 0.0291672000
_diffrn_orient_matrix_UB_12 0.0061113000
_diffrn_orient_matrix_UB_13 0.0171943000
_diffrn_orient_matrix_UB_21 -0.0034261000
_diffrn_orient_matrix_UB_22 0.0191041000
_diffrn_orient_matrix_UB_23 0.0308744000
_diffrn_orient_matrix_UB_31 0.0016404000
_diffrn_orient_matrix_UB_32 -0.0686884000
_diffrn_orient_matrix_UB_33 0.0101246000
_diffrn_radiation_monochromator 'Si(111) Bragg monochromator'
_diffrn_radiation_probe x-ray
_diffrn_radiation_type synchrotron
_diffrn_radiation_wavelength 0.410
_diffrn_reflns_av_R_equivalents 0.0269
_diffrn_reflns_av_unetI/netI 0.0568
_diffrn_reflns_Laue_measured_fraction_full 0.337
_diffrn_reflns_Laue_measured_fraction_max 0.201
_diffrn_reflns_limit_h_max 17
_diffrn_reflns_limit_h_min -19
_diffrn_reflns_limit_k_max 8
_diffrn_reflns_limit_k_min -8
_diffrn_reflns_limit_l_max 19
_diffrn_reflns_limit_l_min -18
_diffrn_reflns_number 4279
_diffrn_reflns_point_group_measured_fraction_full 0.337
_diffrn_reflns_point_group_measured_fraction_max 0.201
_diffrn_reflns_theta_full 14.241
_diffrn_reflns_theta_max 21.261
_diffrn_reflns_theta_min 1.949
_diffrn_source synchrotron
_diffrn_source_type 'ESRF EBS (Extremely Brilliant Source)'
_exptl_absorpt_coefficient_mu 0.034
_exptl_absorpt_correction_T_max 1.00000
_exptl_absorpt_correction_T_min 0.11517
_exptl_absorpt_correction_type multi-scan
_exptl_absorpt_process_details
;
 CrysAlisPro 1.171.42.58a (Rigaku Oxford Diffraction, 2022) Empirical 
 absorption correction using spherical harmonics, implemented in SCALE3 
 ABSPACK scaling algorithm.
;
_exptl_crystal_colour orange
_exptl_crystal_density_diffrn 1.256
_exptl_crystal_description plate
_exptl_crystal_F_000 384
_exptl_crystal_preparation
;
 Crystals were grown from saturated solution. For data collection the crystal 
 was mounted in a diamond-anvil cell.
;
_refine_diff_density_max 0.201
_refine_diff_density_min -0.185
_refine_diff_density_rms 0.036
_refine_ls_extinction_method none
_refine_ls_goodness_of_fit_ref 1.051
_refine_ls_hydrogen_treatment constr
_refine_ls_matrix_type full
_refine_ls_number_parameters 138
_refine_ls_number_reflns 4279
_refine_ls_number_restraints 96
_refine_ls_restrained_S_all 1.039
_refine_ls_R_factor_all 0.0862
_refine_ls_R_factor_gt 0.0620
_refine_ls_shift/su_max 0.000
_refine_ls_shift/su_mean 0.000
_refine_ls_structure_factor_coef Fsqd
_refine_ls_weighting_details
;
 w=1/[\s^2^(Fo^2^)+(0.0834P)^2^+0.0206P] where P=(Fo^2^+2Fc^2^)/3
;
_refine_ls_weighting_scheme calc
_refine_ls_wR_factor_gt 0.1587
_refine_ls_wR_factor_ref 0.1783
_reflns_Friedel_coverage 0.000
_reflns_number_gt 2992
_reflns_number_total 4279
_reflns_threshold_expression 'I > 2\s(I)'
_cod_data_source_file d5sc00432b3.cif
_cod_data_source_block AZO_0p2GPa
_cod_depositor_comments 'Adding full bibliography for 1574311--1574352.cif.'
_cod_original_sg_symbol_H-M 'P 21/c'
_cod_database_code 1574336
_shelx_shelxl_version_number 2018/3
_shelx_space_group_comment
;
 The symmetry employed for this shelxl refinement is uniquely defined by the 
 following loop, which should always be used as a source of symmetry 
 information in preference to the above space-group names. They are only 
 intended as comments.
;

loop_
_space_group_symop_operation_xyz
'x, y, z'
'-x, y+1/2, -z+1/2'
'-x, -y, -z'
'x, -y-1/2, z-1/2'

loop_
_atom_site_label
_atom_site_type_symbol
_atom_site_fract_x
_atom_site_fract_y
_atom_site_fract_z
_atom_site_U_iso_or_equiv
_atom_site_adp_type
_atom_site_occupancy
_atom_site_site_symmetry_order
_atom_site_calc_flag
_atom_site_refinement_flags_posn
_atom_site_refinement_flags_adp
_atom_site_refinement_flags_occupancy
_atom_site_disorder_assembly
_atom_site_disorder_group
N1 N 0.4890(3) 0.1036(3) 0.5041(2) 0.0419(14) Uani 1 1 d . U . . .
C1 C 0.4319(4) 0.1364(4) 0.5741(3) 0.0369(15) Uani 1 1 d . U . . .
C2 C 0.3847(4) 0.3470(4) 0.5605(3) 0.0437(16) Uani 1 1 d . U . . .
H2 H 0.391081 0.458551 0.507938 0.052 Uiso 1 1 calc R U . . .
C3 C 0.3280(4) 0.3926(4) 0.6247(3) 0.0501(18) Uani 1 1 d . U . . .
H3 H 0.294315 0.532294 0.613212 0.060 Uiso 1 1 calc R U . . .
C4 C 0.3213(4) 0.2300(5) 0.7063(4) 0.0511(19) Uani 1 1 d . U . . .
H4 H 0.283734 0.261120 0.750288 0.061 Uiso 1 1 calc R U . . .
C5 C 0.3705(4) 0.0224(5) 0.7220(3) 0.0474(18) Uani 1 1 d . U . . .
H5 H 0.366012 -0.085726 0.777100 0.057 Uiso 1 1 calc R U . . .
C6 C 0.4266(4) -0.0282(4) 0.6571(3) 0.0391(15) Uani 1 1 d . U . . .
H6 H 0.459912 -0.168405 0.668374 0.047 Uiso 1 1 calc R U . . .
N2A N 0.9695(8) 0.0759(6) 0.9770(9) 0.050(3) Uani 0.86(2) 1 d . U P A 1
N2B N 0.992(4) -0.081(4) 0.961(5) 0.051(4) Uani 0.14(2) 1 d . U P A 2
C7 C 0.9203(5) 0.0495(5) 0.8499(4) 0.052(2) Uani 1 1 d . U . . .
C8 C 0.9282(5) -0.1368(5) 0.7803(4) 0.057(2) Uani 1 1 d . U . . .
H8 H 0.968305 -0.262134 0.815398 0.068 Uiso 1 1 calc R U . . .
C9 C 0.8756(6) -0.1327(6) 0.6578(4) 0.063(2) Uani 1 1 d . U . . .
H9 H 0.880258 -0.256476 0.610493 0.076 Uiso 1 1 calc R U . . .
C10 C 0.8161(5) 0.0532(6) 0.6052(4) 0.062(3) Uani 1 1 d . U . . .
H10 H 0.780790 0.055107 0.522955 0.075 Uiso 1 1 calc R U . . .
C11 C 0.8098(5) 0.2354(6) 0.6761(4) 0.063(2) Uani 1 1 d . U . . .
H11 H 0.770584 0.362162 0.641141 0.075 Uiso 1 1 calc R U . . .
C12 C 0.8600(5) 0.2328(5) 0.7964(4) 0.060(2) Uani 1 1 d . U . . .
H12 H 0.853744 0.355843 0.843184 0.072 Uiso 1 1 calc R U . . .

loop_
_atom_site_aniso_label
_atom_site_aniso_U_11
_atom_site_aniso_U_22
_atom_site_aniso_U_33
_atom_site_aniso_U_23
_atom_site_aniso_U_13
_atom_site_aniso_U_12
N1 0.045(4) 0.0424(10) 0.0430(18) 0.0007(8) 0.022(3) 0.0029(11)
C1 0.034(5) 0.0404(11) 0.0364(19) -0.0040(9) 0.013(3) -0.0011(13)
C2 0.043(5) 0.0434(13) 0.044(2) 0.0013(10) 0.016(3) 0.0042(14)
C3 0.044(6) 0.0488(14) 0.059(3) -0.0051(12) 0.021(4) 0.0076(16)
C4 0.047(6) 0.0605(16) 0.053(3) -0.0094(13) 0.027(4) -0.0014(17)
C5 0.047(6) 0.0560(15) 0.043(2) 0.0000(11) 0.022(4) -0.0049(16)
C6 0.034(5) 0.0427(12) 0.040(2) 0.0016(9) 0.014(3) 0.0026(13)
N2A 0.046(7) 0.0569(17) 0.045(5) 0.0036(15) 0.013(5) 0.0076(19)
N2B 0.046(9) 0.057(6) 0.045(7) 0.001(6) 0.012(9) 0.007(6)
C7 0.042(7) 0.0684(18) 0.046(3) 0.0063(14) 0.017(4) -0.005(2)
C8 0.042(7) 0.0616(18) 0.064(3) 0.0070(14) 0.018(4) 0.0039(18)
C9 0.058(8) 0.0693(19) 0.065(3) -0.0130(16) 0.027(5) -0.005(2)
C10 0.049(8) 0.089(2) 0.046(3) 0.0028(17) 0.015(5) -0.006(3)
C11 0.051(8) 0.073(2) 0.065(3) 0.0166(16) 0.023(5) 0.015(2)
C12 0.062(7) 0.0651(18) 0.057(3) 0.0008(14) 0.027(4) 0.003(2)

loop_
_atom_type_symbol
_atom_type_description
_atom_type_scat_dispersion_real
_atom_type_scat_dispersion_imag
_atom_type_scat_source
N N 0.0000 0.0000 'International Tables Vol C Tables 4.2.6.8 and 6.1.1.4'
C C 0.0006 0.0010 'International Tables Vol C Tables 4.2.6.8 and 6.1.1.4'
H H -0.0001 0.0005 'International Tables Vol C Tables 4.2.6.8 and 6.1.1.4'

loop_
_geom_angle_atom_site_label_1
_geom_angle_atom_site_label_2
_geom_angle_atom_site_label_3
_geom_angle
_geom_angle_site_symmetry_1
_geom_angle_site_symmetry_3
_geom_angle_publ_flag
N1 N1 C1 114.2(3) 3_656 . ?
C2 C1 C6 120.4(3) . . ?
C2 C1 N1 116.4(2) . . ?
C6 C1 N1 123.1(3) . . ?
C1 C2 C3 120.1(2) . . ?
C1 C2 H2 120.0 . . ?
C3 C2 H2 120.0 . . ?
C2 C3 C4 120.0(3) . . ?
C2 C3 H3 120.0 . . ?
C4 C3 H3 120.0 . . ?
C5 C4 C3 119.8(3) . . ?
C5 C4 H4 120.1 . . ?
C3 C4 H4 120.1 . . ?
C4 C5 C6 121.1(2) . . ?
C4 C5 H5 119.4 . . ?
C6 C5 H5 119.4 . . ?
C5 C6 C1 118.5(3) . . ?
C5 C6 H6 120.7 . . ?
C1 C6 H6 120.7 . . ?
N2A N2A C7 113.6(7) 3_757 . ?
N2B N2B C7 99(4) 3_757 . ?
C12 C7 C8 119.7(5) . . ?
C12 C7 N2A 113.6(3) . . ?
C8 C7 N2A 126.7(5) . . ?
C12 C7 N2B 152.5(11) . . ?
C8 C7 N2B 87.7(12) . . ?
C9 C8 C7 118.9(4) . . ?
C9 C8 H8 120.5 . . ?
C7 C8 H8 120.5 . . ?
C10 C9 C8 120.8(3) . . ?
C10 C9 H9 119.6 . . ?
C8 C9 H9 119.6 . . ?
C11 C10 C9 119.1(5) . . ?
C11 C10 H10 120.5 . . ?
C9 C10 H10 120.5 . . ?
C12 C11 C10 120.9(5) . . ?
C12 C11 H11 119.6 . . ?
C10 C11 H11 119.6 . . ?
C11 C12 C7 120.6(3) . . ?
C11 C12 H12 119.7 . . ?
C7 C12 H12 119.7 . . ?

loop_
_geom_bond_atom_site_label_1
_geom_bond_atom_site_label_2
_geom_bond_distance
_geom_bond_site_symmetry_2
_geom_bond_publ_flag
N1 N1 1.247(4) 3_656 ?
N1 C1 1.429(4) . ?
C1 C2 1.379(5) . ?
C1 C6 1.399(3) . ?
C2 C3 1.380(5) . ?
C2 H2 0.9300 . ?
C3 C4 1.386(4) . ?
C3 H3 0.9300 . ?
C4 C5 1.376(5) . ?
C4 H4 0.9300 . ?
C5 C6 1.384(4) . ?
C5 H5 0.9300 . ?
C6 H6 0.9300 . ?
N2A N2A 1.233(16) 3_757 ?
N2A C7 1.434(11) . ?
N2B N2B 1.27(7) 3_757 ?
N2B C7 1.56(6) . ?
C7 C12 1.378(7) . ?
C7 C8 1.391(4) . ?
C8 C9 1.385(8) . ?
C8 H8 0.9300 . ?
C9 C10 1.381(8) . ?
C9 H9 0.9300 . ?
C10 C11 1.376(5) . ?
C10 H10 0.9300 . ?
C11 C12 1.356(8) . ?
C11 H11 0.9300 . ?
C12 H12 0.9300 . ?

loop_
_geom_torsion_atom_site_label_1
_geom_torsion_atom_site_label_2
_geom_torsion_atom_site_label_3
_geom_torsion_atom_site_label_4
_geom_torsion
_geom_torsion_site_symmetry_1
_geom_torsion_site_symmetry_2
_geom_torsion_site_symmetry_3
_geom_torsion_site_symmetry_4
_geom_torsion_publ_flag
N1 N1 C1 C2 -163.3(5) 3_656 . . . ?
N1 N1 C1 C6 19.7(7) 3_656 . . . ?
C6 C1 C2 C3 -3.1(7) . . . . ?
N1 C1 C2 C3 179.9(4) . . . . ?
C1 C2 C3 C4 2.4(8) . . . . ?
C2 C3 C4 C5 -0.7(8) . . . . ?
C3 C4 C5 C6 -0.3(7) . . . . ?
C4 C5 C6 C1 -0.4(7) . . . . ?
C2 C1 C6 C5 2.0(7) . . . . ?
N1 C1 C6 C5 178.8(4) . . . . ?
N2A N2A C7 C12 -173.1(7) 3_757 . . . ?
N2A N2A C7 C8 6.9(11) 3_757 . . . ?
N2B N2B C7 C12 -11(7) 3_757 . . . ?
N2B N2B C7 C8 171(4) 3_757 . . . ?
C12 C7 C8 C9 0.5(7) . . . . ?
N2A C7 C8 C9 -179.6(5) . . . . ?
N2B C7 C8 C9 179.4(17) . . . . ?
C7 C8 C9 C10 0.1(8) . . . . ?
C8 C9 C10 C11 0.1(8) . . . . ?
C9 C10 C11 C12 -0.9(8) . . . . ?
C10 C11 C12 C7 1.5(9) . . . . ?
C8 C7 C12 C11 -1.3(8) . . . . ?
N2A C7 C12 C11 178.7(5) . . . . ?
N2B C7 C12 C11 -179(4) . . . . ?
